data_2022534
loop_
_publ_author_name
'Chang, Hsuan'
'Chen, Wen-Ching'
'Shen, Jiun-Shian'
'Ong, Tiow-Gan'
'Wang, Vincent C.-C.'
'Yap, Glenn P. A.'

_publ_section_title
;
 Mirror-plane disorder in a nickel chloride Schiff base complex: a
 suitable case study for crystallographic instruction
;
_journal_coeditor_code ZO3017
_journal_issue 3
_journal_name_full 'Acta Crystallographica Section C Structural Chemistry'
_journal_paper_doi 10.1107/S2053229622000973
_journal_volume 78
_journal_year 2022
_chemical_formula_iupac '[Ni Cl (C11 H19 N4 O2)]'
_chemical_formula_moiety 'C11 H19 Cl N4 Ni O2'
_chemical_formula_sum 'C11 H19 Cl N4 Ni O2'
_chemical_formula_weight 333.46
_chemical_name_systematic
'Chlorido(3,9-dimethylundeca-3,8-diene-2,10-dione 10-oxime 2-oximato-\k^4^<i>N</i>,<i>N</i>',<i>N</i>'',<i>N</i>''')nickel(II)'
_space_group_crystal_system orthorhombic
_space_group_IT_number 64
_space_group_name_Hall '-C 2ac 2'
_space_group_name_H-M_alt 'C m c e'
_atom_sites_solution_hydrogens geom
_atom_sites_solution_primary dual
_audit_creation_method SHELXL-2018/3
_cell_angle_alpha 90
_cell_angle_beta 90
_cell_angle_gamma 90
_cell_formula_units_Z 8
_cell_length_a 14.3402(14)
_cell_length_b 14.2577(12)
_cell_length_c 13.1777(13)
_cell_measurement_reflns_used 7235
_cell_measurement_temperature 100(2)
_cell_measurement_theta_max 27.15
_cell_measurement_theta_min 2.54
_cell_volume 2694.3(4)
_computing_cell_refinement
;
SAINT (Bruker, 2019)
;
_computing_data_collection
;
APEX3 (Bruker, 2019)
;
_computing_data_reduction
;
SAINT (Bruker, 2019)
;
_computing_molecular_graphics
;
Mercury (Macrae <i>et al.</i>,  2020)
;
_computing_publication_material
;
Mercury (Macrae <i>et al.</i>,  2020)
;
_computing_structure_refinement
;
SHELXL2018 (Sheldrick, 2015b)
;
_computing_structure_solution
;
SHELXT2014 (Sheldrick, 2015a)
;
_diffrn_ambient_temperature 100(2)
_diffrn_measured_fraction_theta_full 1.000
_diffrn_measured_fraction_theta_max 0.998
_diffrn_measurement_device_type 'Bruker APEXII CCD'
_diffrn_measurement_method '\f and \w scans'
_diffrn_radiation_type MoK\a
_diffrn_radiation_wavelength 0.71073
_diffrn_reflns_av_R_equivalents 0.1042
_diffrn_reflns_av_unetI/netI 0.0253
_diffrn_reflns_limit_h_max 18
_diffrn_reflns_limit_h_min -18
_diffrn_reflns_limit_k_max 18
_diffrn_reflns_limit_k_min -18
_diffrn_reflns_limit_l_max 16
_diffrn_reflns_limit_l_min -16
_diffrn_reflns_number 56076
_diffrn_reflns_theta_full 25.242
_diffrn_reflns_theta_max 27.172
_diffrn_reflns_theta_min 2.539
_exptl_absorpt_coefficient_mu 1.642
_exptl_absorpt_correction_T_max 0.7455
_exptl_absorpt_correction_T_min 0.6232
_exptl_absorpt_correction_type multi-scan
_exptl_absorpt_process_details
;
(SADABS; Bruker, 2016)
;
_exptl_crystal_colour brown
_exptl_crystal_density_diffrn 1.644
_exptl_crystal_description plate
_exptl_crystal_F_000 1392
_exptl_crystal_size_max 0.100
_exptl_crystal_size_mid 0.080
_exptl_crystal_size_min 0.030
_refine_diff_density_max 0.612
_refine_diff_density_min -0.455
_refine_ls_extinction_method none
_refine_ls_goodness_of_fit_ref 1.086
_refine_ls_hydrogen_treatment constr
_refine_ls_matrix_type full
_refine_ls_number_parameters 115
_refine_ls_number_reflns 1558
_refine_ls_number_restraints 12
_refine_ls_restrained_S_all 1.082
_refine_ls_R_factor_all 0.0523
_refine_ls_R_factor_gt 0.0357
_refine_ls_shift/su_max 0.000
_refine_ls_shift/su_mean 0.000
_refine_ls_structure_factor_coef Fsqd
_refine_ls_weighting_details 'w=1/[\s^2^(Fo^2^)+(0.0210P)^2^+11.8731P] where P=(Fo^2^+2Fc^2^)/3'
_refine_ls_weighting_scheme calc
_refine_ls_wR_factor_gt 0.0713
_refine_ls_wR_factor_ref 0.0799
_reflns_number_gt 1256
_reflns_number_total 1558
_reflns_threshold_expression 'I > 2\s(I)'
_cod_data_source_file zo3017sup1.cif
_cod_data_source_block I
_cod_original_sg_symbol_Hall '-C 2bc 2'
_cod_database_code 2022534
_shelx_space_group_comment
;
The symmetry employed for this shelxl refinement is uniquely defined
by the following loop, which should always be used as a source of
symmetry information in preference to the above space-group names.
They are only intended as comments.
;
_shelx_estimated_absorpt_t_min 0.853
_shelx_estimated_absorpt_t_max 0.952

loop_
_space_group_symop_operation_xyz
'x, y, z'
'-x, -y+1/2, z+1/2'
'-x, y+1/2, -z+1/2'
'x, -y, -z'
'x+1/2, y+1/2, z'
'-x+1/2, -y+1, z+1/2'
'-x+1/2, y+1, -z+1/2'
'x+1/2, -y+1/2, -z'
'-x, -y, -z'
'x, y-1/2, -z-1/2'
'x, -y-1/2, z-1/2'
'-x, y, z'
'-x+1/2, -y+1/2, -z'
'x+1/2, y, -z-1/2'
'x+1/2, -y, z-1/2'
'-x+1/2, y+1/2, z'

loop_
_atom_site_type_symbol
_atom_site_label
_atom_site_fract_x
_atom_site_fract_y
_atom_site_fract_z
_atom_site_U_iso_or_equiv
_atom_site_adp_type
_atom_site_calc_flag
_atom_site_occupancy
_atom_site_disorder_assembly
_atom_site_disorder_group
Ni Ni1 0.500000 0.62249(3) 0.63581(3) 0.01318(14) Uani d 1 A .
Cl Cl1 0.500000 0.62131(7) 0.82563(7) 0.0291(2) Uani d 1 . .
N N1 0.41391(14) 0.52300(14) 0.62930(17) 0.0158(4) Uani d 1 . .
N N2 0.41383(15) 0.72035(15) 0.61322(17) 0.0173(5) Uani d 1 . .
C C1 0.44918(17) 0.43926(17) 0.63273(19) 0.0155(5) Uani d 1 . .
C C2 0.39092(18) 0.35273(17) 0.6383(2) 0.0200(6) Uani d 1 . .
H H2A 0.431498 0.297431 0.639172 0.030 Uiso calc 1 . .
H H2B 0.349725 0.349825 0.579038 0.030 Uiso calc 1 . .
H H2C 0.353252 0.354084 0.700333 0.030 Uiso calc 1 . .
C C3 0.44866(18) 0.80203(18) 0.59531(19) 0.0166(5) Uani d 1 . .
C C4 0.3943(2) 0.88915(19) 0.5744(2) 0.0279(7) Uani d 1 . .
H H4A 0.415144 0.939212 0.620013 0.042 Uiso calc 1 . .
H H4B 0.327801 0.876996 0.585622 0.042 Uiso calc 1 . .
H H4C 0.404144 0.908442 0.503838 0.042 Uiso calc 1 . .
O O1 0.3218(7) 0.5321(10) 0.6216(11) 0.0166(18) Uani d 0.5 A -1
O O2 0.3204(8) 0.7038(9) 0.6068(9) 0.019(2) Uani d 0.5 A -1
H H2 0.310498 0.645796 0.610017 0.029 Uiso calc 0.5 A -1
C C5 0.3120(11) 0.5400(18) 0.6394(19) 0.028(4) Uani d 0.5 A -2
H H5A 0.283806 0.539140 0.570793 0.033 Uiso calc 0.5 A -2
H H5B 0.284291 0.487639 0.678419 0.033 Uiso calc 0.5 A -2
C C6 0.2869(4) 0.6285(4) 0.6891(4) 0.0232(11) Uani d 0.5 A -2
H H6A 0.317844 0.631006 0.756180 0.028 Uiso calc 0.5 A -2
H H6B 0.218703 0.629051 0.700928 0.028 Uiso calc 0.5 A -2
C C7 0.3130(12) 0.7157(15) 0.6300(15) 0.021(3) Uani d 0.5 A -2
H H7A 0.280482 0.715311 0.563689 0.026 Uiso calc 0.5 A -2
H H7B 0.292500 0.772015 0.667838 0.026 Uiso calc 0.5 A -2

loop_
_atom_site_aniso_label
_atom_site_aniso_U_11
_atom_site_aniso_U_22
_atom_site_aniso_U_33
_atom_site_aniso_U_12
_atom_site_aniso_U_13
_atom_site_aniso_U_23
Ni1 0.0099(2) 0.0108(2) 0.0189(2) 0.000 0.000 -0.00033(19)
Cl1 0.0557(7) 0.0154(5) 0.0162(4) 0.000 0.000 0.0001(4)
N1 0.0098(10) 0.0149(10) 0.0226(11) -0.0010(8) -0.0003(9) -0.0024(8)
N2 0.0102(10) 0.0172(11) 0.0246(12) 0.0016(8) 0.0023(8) 0.0025(9)
C1 0.0157(13) 0.0145(12) 0.0162(12) -0.0019(10) -0.0005(11) 0.0005(10)
C2 0.0192(13) 0.0166(13) 0.0243(13) -0.0031(10) 0.0013(11) -0.0009(10)
C3 0.0191(14) 0.0134(12) 0.0173(12) 0.0000(10) 0.0010(11) 0.0008(10)
C4 0.0386(17) 0.0175(15) 0.0276(15) 0.0072(13) 0.0024(13) 0.0042(11)
O1 0.011(3) 0.009(3) 0.030(5) 0.001(2) -0.001(2) 0.000(3)
O2 0.011(3) 0.011(4) 0.036(5) 0.003(2) 0.002(3) 0.006(4)
C5 0.007(3) 0.034(7) 0.042(9) 0.000(3) -0.003(4) -0.010(5)
C6 0.011(2) 0.030(3) 0.028(3) 0.000(2) 0.006(2) 0.002(3)
C7 0.008(3) 0.021(5) 0.036(7) 0.002(3) 0.002(4) -0.008(4)

loop_
_atom_type_symbol
_atom_type_description
_atom_type_scat_dispersion_real
_atom_type_scat_dispersion_imag
_atom_type_scat_source
C C 0.0033 0.0016 'International Tables Vol C Tables 4.2.6.8 and 6.1.1.4'
H H 0.0000 0.0000 'International Tables Vol C Tables 4.2.6.8 and 6.1.1.4'
Cl Cl 0.1484 0.1585 'International Tables Vol C Tables 4.2.6.8 and 6.1.1.4'
N N 0.0061 0.0033 'International Tables Vol C Tables 4.2.6.8 and 6.1.1.4'
Ni Ni 0.3393 1.1124 'International Tables Vol C Tables 4.2.6.8 and 6.1.1.4'
O O 0.0106 0.0060 'International Tables Vol C Tables 4.2.6.8 and 6.1.1.4'

loop_
_geom_angle_atom_site_label_1
_geom_angle_atom_site_label_2
_geom_angle_atom_site_label_3
_geom_angle_site_symmetry_1
_geom_angle_site_symmetry_3
_geom_angle
_geom_angle_publ_flag
N1 Ni1 N1 . 12_655 81.97(13) ?
N1 Ni1 N2 . 12_655 168.30(10) ?
N1 Ni1 N2 12_655 12_655 96.92(9) ?
N1 Ni1 N2 . . 96.92(9) ?
N1 Ni1 N2 12_655 . 168.30(10) ?
N2 Ni1 N2 12_655 . 81.79(13) ?
N1 Ni1 Cl1 . . 92.32(7) ?
N1 Ni1 Cl1 12_655 . 92.32(7) ?
N2 Ni1 Cl1 12_655 . 99.36(7) ?
N2 Ni1 Cl1 . . 99.36(7) ?
C1 N1 O1 . . 118.6(6) ?
C1 N1 C5 . . 122.0(10) ?
C1 N1 Ni1 . . 115.86(17) ?
O1 N1 Ni1 . . 125.5(6) ?
C5 N1 Ni1 . . 121.2(10) ?
C3 N2 O2 . . 121.7(6) ?
C3 N2 C7 . . 116.8(9) ?
C3 N2 Ni1 . . 116.30(18) ?
O2 N2 Ni1 . . 121.7(6) ?
C7 N2 Ni1 . . 126.1(9) ?
N1 C1 C1 . 12_655 112.94(14) ?
N1 C1 C2 . . 123.0(2) ?
C1 C1 C2 12_655 . 124.06(14) ?
C1 C2 H2A . . 109.5 ?
C1 C2 H2B . . 109.5 ?
H2A C2 H2B . . 109.5 ?
C1 C2 H2C . . 109.5 ?
H2A C2 H2C . . 109.5 ?
H2B C2 H2C . . 109.5 ?
N2 C3 C3 . 12_655 112.80(15) ?
N2 C3 C4 . . 125.7(2) ?
C3 C3 C4 12_655 . 121.51(15) ?
C3 C4 H4A . . 109.5 ?
C3 C4 H4B . . 109.5 ?
H4A C4 H4B . . 109.5 ?
C3 C4 H4C . . 109.5 ?
H4A C4 H4C . . 109.5 ?
H4B C4 H4C . . 109.5 ?
N2 O2 H2 . . 109.5 ?
C6 C5 N1 . . 114.9(15) ?
C6 C5 H5A . . 108.5 ?
N1 C5 H5A . . 108.5 ?
C6 C5 H5B . . 108.5 ?
N1 C5 H5B . . 108.5 ?
H5A C5 H5B . . 107.5 ?
C5 C6 C7 . . 114.6(12) ?
C5 C6 H6A . . 108.6 ?
C7 C6 H6A . . 108.6 ?
C5 C6 H6B . . 108.6 ?
C7 C6 H6B . . 108.6 ?
H6A C6 H6B . . 107.6 ?
N2 C7 C6 . . 111.0(14) ?
N2 C7 H7A . . 109.4 ?
C6 C7 H7A . . 109.4 ?
N2 C7 H7B . . 109.4 ?
C6 C7 H7B . . 109.4 ?
H7A C7 H7B . . 108.0 ?

loop_
_geom_bond_atom_site_label_1
_geom_bond_atom_site_label_2
_geom_bond_site_symmetry_2
_geom_bond_distance
_geom_bond_publ_flag
Ni1 N1 . 1.882(2) ?
Ni1 N1 12_655 1.882(2) ?
Ni1 N2 12_655 1.887(2) ?
Ni1 N2 . 1.887(2) ?
Ni1 Cl1 . 2.5014(11) ?
N1 C1 . 1.297(3) ?
N1 O1 . 1.332(10) ?
N1 C5 . 1.487(15) ?
N2 C3 . 1.289(3) ?
N2 O2 . 1.363(11) ?
N2 C7 . 1.464(17) ?
C1 C1 12_655 1.458(5) ?
C1 C2 . 1.492(3) ?
C2 H2A . 0.9800 ?
C2 H2B . 0.9800 ?
C2 H2C . 0.9800 ?
C3 C3 12_655 1.473(5) ?
C3 C4 . 1.492(4) ?
C4 H4A . 0.9800 ?
C4 H4B . 0.9800 ?
C4 H4C . 0.9800 ?
O2 H2 . 0.8400 ?
C5 C6 . 1.47(2) ?
C5 H5A . 0.9900 ?
C5 H5B . 0.9900 ?
C6 C7 . 1.51(2) ?
C6 H6A . 0.9900 ?
C6 H6B . 0.9900 ?
C7 H7A . 0.9900 ?
C7 H7B . 0.9900 ?

loop_
_geom_torsion_atom_site_label_1
_geom_torsion_atom_site_label_2
_geom_torsion_atom_site_label_3
_geom_torsion_atom_site_label_4
_geom_torsion_site_symmetry_1
_geom_torsion_site_symmetry_2
_geom_torsion_site_symmetry_3
_geom_torsion_site_symmetry_4
_geom_torsion
_geom_torsion_publ_flag
N1 Ni1 N1 C1 12_655 . . . 5.8(2) ?
N2 Ni1 N1 C1 12_655 . . . 91.1(5) ?
N2 Ni1 N1 C1 . . . . 174.0(2) ?
Cl1 Ni1 N1 C1 . . . . -86.25(19) ?
N1 Ni1 N1 O1 12_655 . . . -174.2(8) ?
N2 Ni1 N1 O1 12_655 . . . -88.9(9) ?
N2 Ni1 N1 O1 . . . . -6.0(8) ?
Cl1 Ni1 N1 O1 . . . . 93.7(8) ?
N1 Ni1 N1 C5 12_655 . . . 174.7(11) ?
N2 Ni1 N1 C5 12_655 . . . -100.0(12) ?
N2 Ni1 N1 C5 . . . . -17.1(12) ?
Cl1 Ni1 N1 C5 . . . . 82.7(12) ?
N1 Ni1 N2 C3 . . . . -168.9(2) ?
N1 Ni1 N2 C3 12_655 . . . -85.1(5) ?
N2 Ni1 N2 C3 12_655 . . . -0.6(2) ?
Cl1 Ni1 N2 C3 . . . . 97.60(19) ?
N1 Ni1 N2 O2 . . . . 5.2(6) ?
N1 Ni1 N2 O2 12_655 . . . 89.0(7) ?
N2 Ni1 N2 O2 12_655 . . . 173.4(6) ?
Cl1 Ni1 N2 O2 . . . . -88.3(6) ?
N1 Ni1 N2 C7 . . . . 21.6(9) ?
N1 Ni1 N2 C7 12_655 . . . 105.3(10) ?
N2 Ni1 N2 C7 12_655 . . . -170.2(9) ?
Cl1 Ni1 N2 C7 . . . . -72.0(9) ?
O1 N1 C1 C1 . . . 12_655 175.3(7) ?
C5 N1 C1 C1 . . . 12_655 -173.5(11) ?
Ni1 N1 C1 C1 . . . 12_655 -4.7(2) ?
O1 N1 C1 C2 . . . . -5.9(8) ?
C5 N1 C1 C2 . . . . 5.2(12) ?
Ni1 N1 C1 C2 . . . . 174.06(19) ?
O2 N2 C3 C3 . . . 12_655 -173.6(5) ?
C7 N2 C3 C3 . . . 12_655 171.1(8) ?
Ni1 N2 C3 C3 . . . 12_655 0.5(2) ?
O2 N2 C3 C4 . . . . 5.3(7) ?
C7 N2 C3 C4 . . . . -10.0(9) ?
Ni1 N2 C3 C4 . . . . 179.4(2) ?
C1 N1 C5 C6 . . . . 147.5(12) ?
Ni1 N1 C5 C6 . . . . -21(2) ?
N1 C5 C6 C7 . . . . 66(2) ?
C3 N2 C7 C6 . . . . -157.6(7) ?
Ni1 N2 C7 C6 . . . . 12.0(15) ?
C5 C6 C7 N2 . . . . -60.3(15) ?

_cod_database_fobs_code 2022534
